data_7131341
loop_
_publ_author_name
'Yamada, Manabu'
'Yoshizaki, Ruka'
'Uemura, Fumiya'
'Katagiri, Hiroshi'
'Kato, Sumio'
'Akimoto, Kazuhiko'
'Hamada, Fumio'

_publ_section_title
;
 Facile separation of cyclic aliphatic and aromatic vapors using
 crystalline thiacalixarene assemblies with preorganized channels.
;
_journal_issue 18
_journal_name_full 'Chemical communications (Cambridge, England)'
_journal_page_first 2604
_journal_page_last 2607
_journal_paper_doi 10.1039/d2cc05647j
_journal_volume 59
_journal_year 2023
_chemical_formula_moiety 'C36 H36 Br4 O4 S4, 0.63[C7H14]'
_chemical_formula_sum 'C40.41 H44.82 Br4 O4 S4'
_chemical_formula_weight 1042.38
_space_group_crystal_system trigonal
_space_group_IT_number 167
_space_group_name_Hall '-R 3 2"c'
_space_group_name_H-M_alt 'R -3 c :H'
_atom_sites_solution_hydrogens geom
_atom_sites_solution_primary direct
_atom_sites_solution_secondary difmap
_audit_creation_method SHELXL-2018/3
_audit_update_record
;
2022-11-17 deposited with the CCDC.	2023-01-30 downloaded from the CCDC.
;
_cell_angle_alpha 90
_cell_angle_beta 90
_cell_angle_gamma 120
_cell_formula_units_Z 18
_cell_length_a 31.1921(6)
_cell_length_b 31.1921(6)
_cell_length_c 24.1196(5)
_cell_measurement_reflns_used 28801
_cell_measurement_temperature 223
_cell_measurement_theta_max 26.1960
_cell_measurement_theta_min 2.1840
_cell_volume 20323.1(7)
_computing_cell_refinement 'CrysAlisPro 1.171.40.53 (Rigaku OD, 2019)'
_computing_data_collection 'CrysAlisPro 1.171.40.53 (Rigaku OD, 2019)'
_computing_data_reduction 'CrysAlisPro 1.171.40.53 (Rigaku OD, 2019)'
_computing_molecular_graphics 'PLATON (Spek, 2020)'
_computing_publication_material 'Yadokari-XG (Wakita, Nemoto et al., 2009)'
_computing_structure_refinement 'SHELXL2018 (Sheldrick, 2015b)'
_computing_structure_solution 'SHELXT2014 (Sheldrick, 2015a)'
_diffrn_ambient_temperature 223
_diffrn_detector_area_resol_mean 28.5714
_diffrn_measured_fraction_theta_full 0.998
_diffrn_measured_fraction_theta_max 0.999
_diffrn_measurement_device_type 'Rigaku Saturn 70 CCD area detector'
_diffrn_measurement_method \w
_diffrn_radiation_type MoK\a
_diffrn_radiation_wavelength 0.71073
_diffrn_reflns_av_R_equivalents 0.0637
_diffrn_reflns_av_unetI/netI 0.0214
_diffrn_reflns_Laue_measured_fraction_full 0.998
_diffrn_reflns_Laue_measured_fraction_max 0.999
_diffrn_reflns_limit_h_max 39
_diffrn_reflns_limit_h_min -39
_diffrn_reflns_limit_k_max 39
_diffrn_reflns_limit_k_min -39
_diffrn_reflns_limit_l_max 30
_diffrn_reflns_limit_l_min -30
_diffrn_reflns_number 84595
_diffrn_reflns_point_group_measured_fraction_full 0.998
_diffrn_reflns_point_group_measured_fraction_max 0.999
_diffrn_reflns_theta_full 25.242
_diffrn_reflns_theta_max 26.497
_diffrn_reflns_theta_min 2.847
_diffrn_source 'Rotating Anode'
_exptl_absorpt_coefficient_mu 3.786
_exptl_absorpt_correction_T_max 1.00000
_exptl_absorpt_correction_T_min 0.42401
_exptl_absorpt_correction_type multi-scan
_exptl_absorpt_process_details
;
CrysAlisPro 1.171.40.53 (Rigaku Oxford Diffraction, 2019)
Empirical absorption correction using spherical harmonics,
 implemented in SCALE3 ABSPACK scaling algorithm.
;
_exptl_crystal_colour Colorless
_exptl_crystal_density_diffrn 1.533
_exptl_crystal_description Prism
_exptl_crystal_F_000 9419
_exptl_crystal_recrystallization_method 'Re-crystallisation from solvent: methylcyclohexane and chloroform (= 1:1 v/v)'
_exptl_crystal_size_max 0.400
_exptl_crystal_size_mid 0.400
_exptl_crystal_size_min 0.400
_refine_diff_density_max 0.630
_refine_diff_density_min -0.418
_refine_diff_density_rms 0.056
_refine_ls_extinction_method none
_refine_ls_goodness_of_fit_ref 1.026
_refine_ls_hydrogen_treatment constr
_refine_ls_matrix_type full
_refine_ls_number_parameters 249
_refine_ls_number_reflns 4691
_refine_ls_number_restraints 38
_refine_ls_restrained_S_all 1.023
_refine_ls_R_factor_all 0.0646
_refine_ls_R_factor_gt 0.0423
_refine_ls_shift/su_max 0.001
_refine_ls_shift/su_mean 0.000
_refine_ls_structure_factor_coef Fsqd
_refine_ls_weighting_details 'w=1/[\s^2^(Fo^2^)+(0.0366P)^2^+62.5902P] where P=(Fo^2^+2Fc^2^)/3'
_refine_ls_weighting_scheme calc
_refine_ls_wR_factor_gt 0.0894
_refine_ls_wR_factor_ref 0.0984
_reflns_Friedel_coverage 0.000
_reflns_number_gt 3425
_reflns_number_total 4691
_reflns_threshold_expression 'I > 2\s(I)'
_cod_data_source_file d2cc05647j2.cif
_cod_data_source_block 20201104_yamada_no3_-50__sq
_cod_original_cell_volume 20323.1(9)
_cod_database_code 7131341
_shelx_shelxl_version_number 2018/3
_shelx_space_group_comment
;
The symmetry employed for this shelxl refinement is uniquely defined
by the following loop, which should always be used as a source of
symmetry information in preference to the above space-group names.
They are only intended as comments.
;
_shelx_estimated_absorpt_t_min 0.313
_shelx_estimated_absorpt_t_max 0.313
_oxdiff_exptl_absorpt_empirical_full_min 0.755
_oxdiff_exptl_absorpt_empirical_full_max 1.588
_oxdiff_exptl_absorpt_empirical_details
;
Empirical correction (ABSPACK) includes:
- Absorption correction using spherical harmonics
- Frame scaling
- Detector area scaling
;

loop_
_space_group_symop_operation_xyz
'x, y, z'
'-y, x-y, z'
'-x+y, -x, z'
'x-y, -y, -z+1/2'
'-x, -x+y, -z+1/2'
'y, x, -z+1/2'
'x+2/3, y+1/3, z+1/3'
'-y+2/3, x-y+1/3, z+1/3'
'-x+y+2/3, -x+1/3, z+1/3'
'x-y+2/3, -y+1/3, -z+5/6'
'-x+2/3, -x+y+1/3, -z+5/6'
'y+2/3, x+1/3, -z+5/6'
'x+1/3, y+2/3, z+2/3'
'-y+1/3, x-y+2/3, z+2/3'
'-x+y+1/3, -x+2/3, z+2/3'
'x-y+1/3, -y+2/3, -z+7/6'
'-x+1/3, -x+y+2/3, -z+7/6'
'y+1/3, x+2/3, -z+7/6'
'-x, -y, -z'
'y, -x+y, -z'
'x-y, x, -z'
'-x+y, y, z-1/2'
'x, x-y, z-1/2'
'-y, -x, z-1/2'
'-x+2/3, -y+1/3, -z+1/3'
'y+2/3, -x+y+1/3, -z+1/3'
'x-y+2/3, x+1/3, -z+1/3'
'-x+y+2/3, y+1/3, z-1/6'
'x+2/3, x-y+1/3, z-1/6'
'-y+2/3, -x+1/3, z-1/6'
'-x+1/3, -y+2/3, -z+2/3'
'y+1/3, -x+y+2/3, -z+2/3'
'x-y+1/3, x+2/3, -z+2/3'
'-x+y+1/3, y+2/3, z+1/6'
'x+1/3, x-y+2/3, z+1/6'
'-y+1/3, -x+2/3, z+1/6'

loop_
_atom_site_label
_atom_site_type_symbol
_atom_site_fract_x
_atom_site_fract_y
_atom_site_fract_z
_atom_site_U_iso_or_equiv
_atom_site_adp_type
_atom_site_occupancy
_atom_site_site_symmetry_order
_atom_site_calc_flag
_atom_site_refinement_flags_posn
_atom_site_refinement_flags_adp
_atom_site_refinement_flags_occupancy
_atom_site_disorder_assembly
_atom_site_disorder_group
Br1 Br 0.07264(2) 0.28541(2) 0.79942(2) 0.07762(16) Uani 1 1 d . . . . .
Br2 Br 0.36966(2) 0.52690(2) 0.52799(2) 0.08037(16) Uani 1 1 d . . . . .
S1 S 0.05503(4) 0.333333 0.583333 0.0582(3) Uani 1 2 d S T P . .
S2 S 0.23376(3) 0.43957(4) 0.69589(4) 0.0599(3) Uani 1 1 d . . . . .
S3 S 0.30713(4) 0.333333 0.583333 0.0628(4) Uani 1 2 d S T P . .
C1 C 0.10114(12) 0.32519(13) 0.73551(14) 0.0520(8) Uani 1 1 d . . . . .
C2 C 0.07335(12) 0.31545(12) 0.68790(14) 0.0507(8) Uani 1 1 d . . . . .
H2 H 0.040204 0.289707 0.687296 0.061 Uiso 1 1 calc R U . . .
C3 C 0.09459(11) 0.34386(12) 0.64088(13) 0.0460(8) Uani 1 1 d . . . . .
C4 C 0.14412(11) 0.38161(11) 0.64118(13) 0.0429(7) Uani 1 1 d . . . . .
C5 C 0.17181(11) 0.39017(12) 0.68969(13) 0.0467(8) Uani 1 1 d . . . . .
C6 C 0.15012(12) 0.36237(13) 0.73695(14) 0.0518(8) Uani 1 1 d . . . . .
H6 H 0.168617 0.368781 0.769759 0.062 Uiso 1 1 calc R U . . .
O1 O 0.16557(8) 0.40849(8) 0.59429(9) 0.0517(6) Uani 1 1 d . . . . .
C7 C 0.16357(16) 0.45331(15) 0.58905(18) 0.0731(11) Uani 1 1 d . . . . .
H7 H 0.180354 0.475324 0.620478 0.088 Uiso 1 1 calc R U . . .
H7A H 0.129092 0.445824 0.588395 0.088 Uiso 1 1 calc R U . . .
C8 C 0.18951(19) 0.47810(18) 0.5347(2) 0.0936(14) Uani 1 1 d . . . . .
H8 H 0.223912 0.485395 0.536053 0.112 Uiso 1 1 calc R U . . .
H8A H 0.173059 0.455173 0.503878 0.112 Uiso 1 1 calc R U . . .
C9 C 0.1888(3) 0.5241(2) 0.5246(3) 0.145(2) Uani 1 1 d . . . . .
H9 H 0.155178 0.517946 0.528336 0.217 Uiso 1 1 calc R U . . .
H9A H 0.200706 0.535922 0.487414 0.217 Uiso 1 1 calc R U . . .
H9B H 0.209938 0.548974 0.551344 0.217 Uiso 1 1 calc R U . . .
C10 C 0.32913(12) 0.47031(14) 0.57175(14) 0.0544(9) Uani 1 1 d . . . . .
C11 C 0.32999(12) 0.42738(14) 0.56331(14) 0.0560(9) Uani 1 1 d . . . . .
H11 H 0.351825 0.426586 0.537017 0.067 Uiso 1 1 calc R U . . .
C12 C 0.29886(11) 0.38489(13) 0.59328(14) 0.0505(8) Uani 1 1 d . . . . .
C13 C 0.26687(10) 0.38636(12) 0.63338(13) 0.0461(8) Uani 1 1 d . . . . .
C14 C 0.26643(11) 0.43069(12) 0.64139(13) 0.0477(8) Uani 1 1 d . . . . .
C15 C 0.29744(11) 0.47247(13) 0.61020(14) 0.0522(8) Uani 1 1 d . . . . .
H15 H 0.296822 0.502035 0.615303 0.063 Uiso 1 1 calc R U . . .
O2 O 0.23546(8) 0.34512(9) 0.66277(9) 0.0522(5) Uani 1 1 d D . . . .
C16A C 0.2528(3) 0.3292(4) 0.7102(3) 0.065(3) Uani 0.635(13) 1 d D . P A 1
H16A H 0.275411 0.358216 0.732119 0.079 Uiso 0.635(13) 1 calc R U P A 1
H16B H 0.271321 0.313458 0.696890 0.079 Uiso 0.635(13) 1 calc R U P A 1
C17A C 0.2109(3) 0.2932(3) 0.7467(3) 0.076(3) Uani 0.635(13) 1 d D . P A 1
H17A H 0.224327 0.280184 0.774538 0.091 Uiso 0.635(13) 1 calc R U P A 1
H17B H 0.197356 0.311255 0.766428 0.091 Uiso 0.635(13) 1 calc R U P A 1
C18A C 0.1694(4) 0.2503(5) 0.7164(6) 0.089(4) Uani 0.635(13) 1 d D . P A 1
H18A H 0.158589 0.262636 0.685641 0.134 Uiso 0.635(13) 1 calc R U P A 1
H18B H 0.141936 0.231939 0.741571 0.134 Uiso 0.635(13) 1 calc R U P A 1
H18C H 0.180953 0.228690 0.702362 0.134 Uiso 0.635(13) 1 calc R U P A 1
C16B C 0.2566(6) 0.3482(4) 0.7173(4) 0.070(5) Uani 0.365(13) 1 d D . P A 2
H16C H 0.245335 0.364074 0.744058 0.085 Uiso 0.365(13) 1 calc R U P A 2
H16D H 0.292894 0.366556 0.715990 0.085 Uiso 0.365(13) 1 calc R U P A 2
C17B C 0.2373(5) 0.2946(4) 0.7319(7) 0.094(5) Uani 0.365(13) 1 d D . P A 2
H17C H 0.250778 0.280576 0.705448 0.113 Uiso 0.365(13) 1 calc R U P A 2
H17D H 0.249611 0.292974 0.768811 0.113 Uiso 0.365(13) 1 calc R U P A 2
C18B C 0.1817(6) 0.2630(6) 0.7320(13) 0.109(9) Uani 0.365(13) 1 d D . P A 2
H18D H 0.167875 0.275726 0.759069 0.163 Uiso 0.365(13) 1 calc R U P A 2
H18E H 0.172286 0.229183 0.741344 0.163 Uiso 0.365(13) 1 calc R U P A 2
H18F H 0.169003 0.263748 0.695443 0.163 Uiso 0.365(13) 1 calc R U P A 2

loop_
_atom_site_aniso_label
_atom_site_aniso_U_11
_atom_site_aniso_U_22
_atom_site_aniso_U_33
_atom_site_aniso_U_23
_atom_site_aniso_U_13
_atom_site_aniso_U_12
Br1 0.0724(3) 0.0903(3) 0.0653(3) 0.0113(2) 0.0139(2) 0.0370(2)
Br2 0.0680(3) 0.0842(3) 0.0669(3) 0.0097(2) 0.0023(2) 0.0215(2)
S1 0.0429(4) 0.0826(9) 0.0623(8) -0.0230(7) -0.0115(3) 0.0413(5)
S2 0.0424(5) 0.0662(6) 0.0588(5) -0.0314(4) -0.0032(4) 0.0180(4)
S3 0.0406(4) 0.0775(9) 0.0825(9) -0.0168(7) -0.0084(4) 0.0388(5)
C1 0.051(2) 0.060(2) 0.052(2) -0.0089(16) 0.0062(16) 0.0331(18)
C2 0.0415(18) 0.0515(19) 0.061(2) -0.0158(16) 0.0017(16) 0.0250(16)
C3 0.0411(17) 0.056(2) 0.0487(18) -0.0178(15) -0.0022(14) 0.0304(16)
C4 0.0393(16) 0.0494(18) 0.0459(17) -0.0141(14) 0.0019(14) 0.0266(14)
C5 0.0400(17) 0.0514(19) 0.0502(19) -0.0194(15) -0.0007(14) 0.0240(15)
C6 0.0491(19) 0.064(2) 0.0479(19) -0.0185(16) -0.0058(15) 0.0323(18)
O1 0.0482(13) 0.0627(15) 0.0471(13) -0.0068(11) 0.0048(10) 0.0299(12)
C7 0.075(3) 0.066(3) 0.083(3) 0.004(2) 0.016(2) 0.038(2)
C8 0.096(4) 0.083(3) 0.101(4) 0.014(3) 0.005(3) 0.044(3)
C9 0.152(6) 0.122(5) 0.160(6) 0.038(5) 0.030(5) 0.068(5)
C10 0.0394(18) 0.066(2) 0.0477(19) -0.0057(16) -0.0060(15) 0.0184(17)
C11 0.0360(17) 0.081(3) 0.0503(19) -0.0163(18) -0.0034(15) 0.0289(18)
C12 0.0334(16) 0.066(2) 0.0539(19) -0.0152(17) -0.0098(15) 0.0261(16)
C13 0.0292(15) 0.061(2) 0.0454(17) -0.0134(15) -0.0109(13) 0.0204(15)
C14 0.0338(16) 0.058(2) 0.0476(18) -0.0180(16) -0.0084(14) 0.0205(15)
C15 0.0424(18) 0.058(2) 0.055(2) -0.0164(16) -0.0129(15) 0.0241(17)
O2 0.0448(12) 0.0600(14) 0.0502(13) -0.0050(11) -0.0090(10) 0.0249(11)
C16A 0.067(5) 0.083(7) 0.047(4) -0.007(4) -0.018(3) 0.038(4)
C17A 0.102(7) 0.084(5) 0.052(4) 0.006(4) -0.008(4) 0.054(5)
C18A 0.098(6) 0.083(7) 0.062(7) 0.000(5) 0.020(4) 0.027(5)
C16B 0.080(9) 0.101(11) 0.040(6) -0.005(7) -0.014(5) 0.053(8)
C17B 0.147(14) 0.124(11) 0.066(9) 0.020(8) 0.016(10) 0.108(11)
C18B 0.155(16) 0.097(16) 0.09(2) 0.032(18) 0.036(18) 0.074(13)

loop_
_atom_type_symbol
_atom_type_description
_atom_type_scat_dispersion_real
_atom_type_scat_dispersion_imag
_atom_type_scat_source
C C 0.0033 0.0016 'International Tables Vol C Tables 4.2.6.8 and 6.1.1.4'
H H 0.0000 0.0000 'International Tables Vol C Tables 4.2.6.8 and 6.1.1.4'
O O 0.0106 0.0060 'International Tables Vol C Tables 4.2.6.8 and 6.1.1.4'
S S 0.1246 0.1234 'International Tables Vol C Tables 4.2.6.8 and 6.1.1.4'
Br Br -0.2901 2.4595 'International Tables Vol C Tables 4.2.6.8 and 6.1.1.4'

loop_
_geom_angle_atom_site_label_1
_geom_angle_atom_site_label_2
_geom_angle_atom_site_label_3
_geom_angle
_geom_angle_site_symmetry_1
_geom_angle_site_symmetry_3
_geom_angle_publ_flag
C3 S1 C3 105.88(19) . 16 ?
C14 S2 C5 105.29(14) . . ?
C12 S3 C12 106.1(2) 16 . ?
C2 C1 C6 121.1(3) . . ?
C2 C1 Br1 119.7(3) . . ?
C6 C1 Br1 119.2(3) . . ?
C1 C2 C3 119.6(3) . . ?
C1 C2 H2 120.2 . . ?
C3 C2 H2 120.2 . . ?
C2 C3 C4 120.5(3) . . ?
C2 C3 S1 117.1(2) . . ?
C4 C3 S1 122.2(3) . . ?
O1 C4 C3 120.5(3) . . ?
O1 C4 C5 120.6(3) . . ?
C3 C4 C5 118.8(3) . . ?
C6 C5 C4 120.5(3) . . ?
C6 C5 S2 116.9(2) . . ?
C4 C5 S2 122.4(3) . . ?
C1 C6 C5 119.6(3) . . ?
C1 C6 H6 120.2 . . ?
C5 C6 H6 120.2 . . ?
C4 O1 C7 115.1(2) . . ?
O1 C7 C8 107.3(3) . . ?
O1 C7 H7 110.2 . . ?
C8 C7 H7 110.2 . . ?
O1 C7 H7A 110.2 . . ?
C8 C7 H7A 110.2 . . ?
H7 C7 H7A 108.5 . . ?
C9 C8 C7 111.9(5) . . ?
C9 C8 H8 109.2 . . ?
C7 C8 H8 109.2 . . ?
C9 C8 H8A 109.2 . . ?
C7 C8 H8A 109.2 . . ?
H8 C8 H8A 107.9 . . ?
C8 C9 H9 109.5 . . ?
C8 C9 H9A 109.5 . . ?
H9 C9 H9A 109.5 . . ?
C8 C9 H9B 109.5 . . ?
H9 C9 H9B 109.5 . . ?
H9A C9 H9B 109.5 . . ?
C11 C10 C15 120.8(3) . . ?
C11 C10 Br2 119.9(3) . . ?
C15 C10 Br2 119.2(3) . . ?
C10 C11 C12 120.6(3) . . ?
C10 C11 H11 119.7 . . ?
C12 C11 H11 119.7 . . ?
C11 C12 C13 119.7(3) . . ?
C11 C12 S3 116.5(2) . . ?
C13 C12 S3 123.5(3) . . ?
O2 C13 C14 120.1(3) . . ?
O2 C13 C12 120.9(3) . . ?
C14 C13 C12 118.9(3) . . ?
C15 C14 C13 120.2(3) . . ?
C15 C14 S2 116.1(3) . . ?
C13 C14 S2 123.2(3) . . ?
C10 C15 C14 119.7(3) . . ?
C10 C15 H15 120.1 . . ?
C14 C15 H15 120.1 . . ?
C13 O2 C16B 108.7(5) . . ?
C13 O2 C16A 121.2(4) . . ?
O2 C16A C17A 112.5(6) . . ?
O2 C16A H16A 109.1 . . ?
C17A C16A H16A 109.1 . . ?
O2 C16A H16B 109.1 . . ?
C17A C16A H16B 109.1 . . ?
H16A C16A H16B 107.8 . . ?
C18A C17A C16A 114.6(8) . . ?
C18A C17A H17A 108.6 . . ?
C16A C17A H17A 108.6 . . ?
C18A C17A H17B 108.6 . . ?
C16A C17A H17B 108.6 . . ?
H17A C17A H17B 107.6 . . ?
C17A C18A H18A 109.5 . . ?
C17A C18A H18B 109.5 . . ?
H18A C18A H18B 109.5 . . ?
C17A C18A H18C 109.5 . . ?
H18A C18A H18C 109.5 . . ?
H18B C18A H18C 109.5 . . ?
O2 C16B C17B 102.8(8) . . ?
O2 C16B H16C 111.2 . . ?
C17B C16B H16C 111.2 . . ?
O2 C16B H16D 111.2 . . ?
C17B C16B H16D 111.2 . . ?
H16C C16B H16D 109.1 . . ?
C18B C17B C16B 114.6(8) . . ?
C18B C17B H17C 108.6 . . ?
C16B C17B H17C 108.6 . . ?
C18B C17B H17D 108.6 . . ?
C16B C17B H17D 108.6 . . ?
H17C C17B H17D 107.6 . . ?
C17B C18B H18D 109.5 . . ?
C17B C18B H18E 109.5 . . ?
H18D C18B H18E 109.5 . . ?
C17B C18B H18F 109.5 . . ?
H18D C18B H18F 109.5 . . ?
H18E C18B H18F 109.5 . . ?

loop_
_geom_bond_atom_site_label_1
_geom_bond_atom_site_label_2
_geom_bond_distance
_geom_bond_site_symmetry_2
_geom_bond_publ_flag
Br1 C1 1.898(4) . ?
Br2 C10 1.896(4) . ?
S1 C3 1.775(3) . ?
S1 C3 1.775(3) 16 ?
S2 C14 1.768(3) . ?
S2 C5 1.776(3) . ?
S3 C12 1.768(3) 16 ?
S3 C12 1.768(3) . ?
C1 C2 1.378(5) . ?
C1 C6 1.381(5) . ?
C2 C3 1.387(5) . ?
C2 H2 0.9400 . ?
C3 C4 1.398(4) . ?
C4 O1 1.367(4) . ?
C4 C5 1.398(4) . ?
C5 C6 1.387(5) . ?
C6 H6 0.9400 . ?
O1 C7 1.436(4) . ?
C7 C8 1.531(6) . ?
C7 H7 0.9800 . ?
C7 H7A 0.9800 . ?
C8 C9 1.468(7) . ?
C8 H8 0.9800 . ?
C8 H8A 0.9800 . ?
C9 H9 0.9700 . ?
C9 H9A 0.9700 . ?
C9 H9B 0.9700 . ?
C10 C11 1.368(5) . ?
C10 C15 1.382(5) . ?
C11 C12 1.391(5) . ?
C11 H11 0.9400 . ?
C12 C13 1.407(4) . ?
C13 O2 1.363(4) . ?
C13 C14 1.403(5) . ?
C14 C15 1.393(5) . ?
C15 H15 0.9400 . ?
O2 C16B 1.454(5) . ?
O2 C16A 1.454(5) . ?
C16A C17A 1.508(7) . ?
C16A H16A 0.9800 . ?
C16A H16B 0.9800 . ?
C17A C18A 1.508(7) . ?
C17A H17A 0.9800 . ?
C17A H17B 0.9800 . ?
C18A H18A 0.9700 . ?
C18A H18B 0.9700 . ?
C18A H18C 0.9700 . ?
C16B C17B 1.508(7) . ?
C16B H16C 0.9800 . ?
C16B H16D 0.9800 . ?
C17B C18B 1.508(7) . ?
C17B H17C 0.9800 . ?
C17B H17D 0.9800 . ?
C18B H18D 0.9700 . ?
C18B H18E 0.9700 . ?
C18B H18F 0.9700 . ?

loop_
_geom_torsion_atom_site_label_1
_geom_torsion_atom_site_label_2
_geom_torsion_atom_site_label_3
_geom_torsion_atom_site_label_4
_geom_torsion
_geom_torsion_site_symmetry_1
_geom_torsion_site_symmetry_2
_geom_torsion_site_symmetry_3
_geom_torsion_site_symmetry_4
_geom_torsion_publ_flag
C6 C1 C2 C3 -1.0(5) . . . . ?
Br1 C1 C2 C3 -178.6(2) . . . . ?
C1 C2 C3 C4 1.2(4) . . . . ?
C1 C2 C3 S1 -173.9(2) . . . . ?
C3 S1 C3 C2 -127.5(3) 16 . . . ?
C3 S1 C3 C4 57.5(2) 16 . . . ?
C2 C3 C4 O1 177.7(3) . . . . ?
S1 C3 C4 O1 -7.5(4) . . . . ?
C2 C3 C4 C5 0.0(4) . . . . ?
S1 C3 C4 C5 174.8(2) . . . . ?
O1 C4 C5 C6 -179.1(3) . . . . ?
C3 C4 C5 C6 -1.4(4) . . . . ?
O1 C4 C5 S2 6.3(4) . . . . ?
C3 C4 C5 S2 -176.0(2) . . . . ?
C14 S2 C5 C6 128.3(3) . . . . ?
C14 S2 C5 C4 -56.9(3) . . . . ?
C2 C1 C6 C5 -0.4(5) . . . . ?
Br1 C1 C6 C5 177.2(2) . . . . ?
C4 C5 C6 C1 1.6(5) . . . . ?
S2 C5 C6 C1 176.5(2) . . . . ?
C3 C4 O1 C7 92.7(4) . . . . ?
C5 C4 O1 C7 -89.7(4) . . . . ?
C4 O1 C7 C8 179.7(3) . . . . ?
O1 C7 C8 C9 178.9(5) . . . . ?
C15 C10 C11 C12 0.1(5) . . . . ?
Br2 C10 C11 C12 -177.1(2) . . . . ?
C10 C11 C12 C13 -1.2(5) . . . . ?
C10 C11 C12 S3 -174.5(3) . . . . ?
C12 S3 C12 C11 -133.2(3) 16 . . . ?
C12 S3 C12 C13 53.8(2) 16 . . . ?
C11 C12 C13 O2 179.0(3) . . . . ?
S3 C12 C13 O2 -8.2(4) . . . . ?
C11 C12 C13 C14 1.3(4) . . . . ?
S3 C12 C13 C14 174.1(2) . . . . ?
O2 C13 C14 C15 -178.1(3) . . . . ?
C12 C13 C14 C15 -0.3(4) . . . . ?
O2 C13 C14 S2 10.2(4) . . . . ?
C12 C13 C14 S2 -172.0(2) . . . . ?
C5 S2 C14 C15 133.5(2) . . . . ?
C5 S2 C14 C13 -54.5(3) . . . . ?
C11 C10 C15 C14 0.9(5) . . . . ?
Br2 C10 C15 C14 178.1(2) . . . . ?
C13 C14 C15 C10 -0.8(5) . . . . ?
S2 C14 C15 C10 171.5(2) . . . . ?
C14 C13 O2 C16B -81.4(8) . . . . ?
C12 C13 O2 C16B 100.9(8) . . . . ?
C14 C13 O2 C16A -102.3(6) . . . . ?
C12 C13 O2 C16A 80.0(6) . . . . ?
C13 O2 C16A C17A 162.6(6) . . . . ?
O2 C16A C17A C18A 50.2(16) . . . . ?
C13 O2 C16B C17B -149.7(9) . . . . ?
O2 C16B C17B C18B -58(2) . . . . ?
